data_7009744
loop_
_publ_author_name
'Anderson, Peter A.'
'Astley, Timothy'
'Hitchman, Michael A.'
'Keene, F. Richard'
'Moubaraki, Boujemaa'
'Murray, Keith S.'
'Skelton, Brian W.'
'Tiekink, Edward R. T.'
'Toftlund, Hans'
'White, Allan H.'

_publ_section_title
;
 Structures and spectra of bis-tripodal iron(II) chelates, [FeL2]2+,
 where L&#x2005;=&#x2005;tris(pyrazol-1-yl)methane,
 tris(pyridin-2-yl)methane, bis(pyrazol-1-yl)(pyridin-2-yl)methane and
 tris(pyridin-2-yl)phosphine oxide. Magnetism and spin crossover in the
 (pz)3CH case
;
_journal_issue 20
_journal_name_full 'Journal of the Chemical Society, Dalton Transactions'
_journal_page_first 3505
_journal_paper_doi 10.1039/b003299i
_journal_year 2000
_chemical_formula_sum 'C20 H20 Fe N14 O6'
_chemical_formula_weight 608.32
_space_group_IT_number 14
_symmetry_cell_setting monoclinic
_symmetry_space_group_name_Hall '-P 2yn'
_symmetry_space_group_name_H-M 'P 1 21/n 1'
_cell_angle_alpha 90.00000
_cell_angle_beta 104.21(3)
_cell_angle_gamma 90.00000
_cell_formula_units_Z 2
_cell_length_a 7.739(4)
_cell_length_b 9.9690(10)
_cell_length_c 16.321(2)
_cell_measurement_reflns_used 19
_cell_measurement_temperature 293
_cell_measurement_theta_max 18.29
_cell_measurement_theta_min 2.04
_cell_volume 1220.6(7)
_computing_cell_refinement 'Enraf-Nonius software'
_computing_data_collection 'Enraf-Nonius software'
_computing_data_reduction xtal
_computing_molecular_graphics xtal
_computing_publication_material 'xtal BONDLA CIFIO'
_computing_structure_refinement xtal
_computing_structure_solution xtal
_diffrn_ambient_temperature 293
_diffrn_measurement_device_type
;
 CAD4 diffractometer
;
_diffrn_measurement_method '2\q-\w scans'
_diffrn_radiation_detector 'single counter'
_diffrn_radiation_monochromator graphite
_diffrn_radiation_source 'rotating anode'
_diffrn_radiation_type 'Mo K\a'
_diffrn_radiation_wavelength .71073
_diffrn_reflns_limit_h_max 10
_diffrn_reflns_limit_h_min 0
_diffrn_reflns_limit_k_max 0
_diffrn_reflns_limit_k_min -13
_diffrn_reflns_limit_l_max 22
_diffrn_reflns_limit_l_min -22
_diffrn_reflns_number 3536
_diffrn_reflns_theta_max 30
_diffrn_reflns_theta_min 0
_diffrn_standards_decay_% 0
_diffrn_standards_interval_time 60
_diffrn_standards_number 6
_exptl_absorpt_coefficient_mu .688
_exptl_absorpt_correction_T_max .884
_exptl_absorpt_correction_T_min .813
_exptl_absorpt_correction_type gaussian
_exptl_absorpt_process_details
;
 XTAL absorb                 
;
_exptl_crystal_density_diffrn 1.655
_exptl_crystal_F_000 624
_exptl_crystal_size_max .53
_exptl_crystal_size_mid .29
_exptl_crystal_size_min .2
_refine_diff_density_max .46
_refine_diff_density_min -.38
_refine_ls_goodness_of_fit_all 1.421
_refine_ls_goodness_of_fit_ref 1.586
_refine_ls_hydrogen_treatment refall
_refine_ls_matrix_type full
_refine_ls_number_constraints 0
_refine_ls_number_parameters 228
_refine_ls_number_reflns 2354
_refine_ls_number_restraints 0
_refine_ls_R_factor_all .067
_refine_ls_R_factor_gt .044
_refine_ls_shift/su_max .033
_refine_ls_shift/su_mean .005
_refine_ls_structure_factor_coef F
_refine_ls_weighting_scheme sigma
_refine_ls_wR_factor_all .050
_refine_ls_wR_factor_ref .045
_reflns_limit_h_max 10
_reflns_limit_h_min 0
_reflns_limit_k_max 0
_reflns_limit_k_min -13
_reflns_limit_l_max 22
_reflns_limit_l_min -22
_reflns_number_gt 2354
_reflns_number_observed 2354
_reflns_number_total 3536
_reflns_threshold_expression 'I    > 3.00 sig(I   )'
_cod_data_source_file b003299i.txt
_cod_data_source_block fepz3
_cod_original_sg_symbol_Hall -p_2yn
_cod_original_sg_symbol_H-M P_1_21/n_1
_cod_original_formula_sum 'C20 H20 Fe1 N14 O6'
_cod_database_code 7009744

loop_
_symmetry_equiv_pos_as_xyz
+x,+y,+z
1/2-x,1/2+y,1/2-z
-x,-y,-z
1/2+x,1/2-y,1/2+z

loop_
_atom_site_label
_atom_site_fract_x
_atom_site_fract_y
_atom_site_fract_z
_atom_site_U_iso_or_equiv
_atom_site_adp_type
_atom_site_calc_flag
_atom_site_calc_attached_atom
_atom_site_occupancy
_atom_site_disorder_assembly
_atom_site_disorder_group
Fe .50000 1.00000 1.00000 .0289(2) Uani ? ? 1.00000 ? ?
N11 .6155(3) .8803(2) .93409(14) .0328(11) Uani ? ? 1.00000 ? ?
N15 .6946(3) .7670(2) .97185(14) .0338(11) Uani ? ? 1.00000 ? ?
N21 .7088(3) .9738(2) 1.09430(14) .0342(11) Uani ? ? 1.00000 ? ?
N25 .7724(3) .8467(2) 1.11133(14) .0343(11) Uani ? ? 1.00000 ? ?
N31 .3969(3) .8405(2) 1.03929(14) .0336(11) Uani ? ? 1.00000 ? ?
N35 .5018(3) .7310(2) 1.06108(14) .0346(11) Uani ? ? 1.00000 ? ?
C1 .6848(4) .7397(3) 1.05755(18) .0352(13) Uani ? ? 1.00000 ? ?
C12 .6521(4) .8826(3) .85834(18) .0382(14) Uani ? ? 1.00000 ? ?
C13 .7561(4) .7721(3) .8491(2) .0456(16) Uani ? ? 1.00000 ? ?
C14 .7822(4) .7006(3) .9218(2) .0398(15) Uani ? ? 1.00000 ? ?
C22 .8171(4) 1.0494(3) 1.1512(2) .0418(15) Uani ? ? 1.00000 ? ?
C23 .9492(4) .9727(3) 1.2031(2) .0471(17) Uani ? ? 1.00000 ? ?
C24 .9159(4) .8445(3) 1.17728(18) .0402(15) Uani ? ? 1.00000 ? ?
C32 .2400(4) .8047(3) 1.0524(2) .0419(15) Uani ? ? 1.00000 ? ?
C33 .2471(5) .6732(3) 1.0829(2) .0489(17) Uani ? ? 1.00000 ? ?
C34 .4151(4) .6292(3) 1.08759(19) .0423(15) Uani ? ? 1.00000 ? ?
N100 .8624(4) .4213(2) 1.17051(17) .0449(14) Uani ? ? 1.00000 ? ?
O101 .9441(4) .5209(2) 1.15297(19) .0787(17) Uani ? ? 1.00000 ? ?
O102 .9293(3) .3534(2) 1.23306(15) .0577(13) Uani ? ? 1.00000 ? ?
O103 .7139(3) .3927(3) 1.12482(16) .0732(16) Uani ? ? 1.00000 ? ?
H1 .745(3) .658(2) 1.0773(15) .024(6) Uiso ? ? 1.00000 ? ?
H12 .596(4) .955(3) .8199(18) .046(8) Uiso ? ? 1.00000 ? ?
H13 .804(4) .747(3) .807(2) .063(10) Uiso ? ? 1.00000 ? ?
H14 .847(3) .619(3) .9433(17) .039(8) Uiso ? ? 1.00000 ? ?
H22 .804(3) 1.138(3) 1.1514(17) .033(7) Uiso ? ? 1.00000 ? ?
H23 1.030(4) 1.004(3) 1.246(2) .061(10) Uiso ? ? 1.00000 ? ?
H24 .967(4) .768(3) 1.1939(19) .055(10) Uiso ? ? 1.00000 ? ?
H32 .146(4) .871(3) 1.0399(18) .047(9) Uiso ? ? 1.00000 ? ?
H33 .157(4) .624(3) 1.096(2) .069(11) Uiso ? ? 1.00000 ? ?
H34 .477(4) .547(3) 1.1030(18) .042(8) Uiso ? ? 1.00000 ? ?

loop_
_atom_site_aniso_label
_atom_site_aniso_U_11
_atom_site_aniso_U_22
_atom_site_aniso_U_33
_atom_site_aniso_U_12
_atom_site_aniso_U_13
_atom_site_aniso_U_23
Fe .0336(3) .0210(2) .0343(3) .0001(2) .0121(2) .0007(2)
N11 .0398(13) .0264(11) .0345(12) .0009(10) .0138(10) .0007(9)
N15 .0389(13) .0265(11) .0388(12) .0029(10) .0148(11) -.0013(10)
N21 .0407(13) .0240(11) .0387(13) -.0002(9) .0112(10) .0007(9)
N25 .0378(13) .0271(11) .0379(13) .0014(10) .0088(10) .0012(10)
N31 .0376(13) .0255(11) .0399(13) .0006(10) .0138(10) .0002(10)
N35 .0419(13) .0245(11) .0388(13) -.0016(10) .0127(11) .0036(10)
C1 .0412(16) .0235(13) .0403(16) .0023(12) .0090(13) .0028(12)
C12 .0411(16) .0389(16) .0365(15) -.0005(13) .0129(13) -.0015(13)
C13 .0478(18) .0464(18) .0484(19) .0010(14) .0228(16) -.0113(15)
C14 .0372(16) .0317(15) .0515(19) .0025(13) .0126(14) -.0099(14)
C22 .0495(18) .0340(15) .0448(17) -.0092(14) .0170(15) -.0048(14)
C23 .0482(19) .052(2) .0374(17) -.0080(15) .0034(14) -.0055(14)
C24 .0378(16) .0468(18) .0344(15) .0044(14) .0056(13) .0079(14)
C32 .0439(17) .0342(15) .0529(19) -.0025(13) .0219(15) .0031(14)
C33 .055(2) .0354(16) .063(2) -.0087(15) .0286(17) .0058(15)
C34 .054(2) .0288(15) .0470(17) -.0061(13) .0183(15) .0050(13)
N100 .0568(17) .0327(13) .0517(16) .0055(12) .0255(14) -.0038(12)
O101 .092(2) .0448(15) .110(2) -.0059(13) .0438(17) .0185(14)
O102 .0719(16) .0457(13) .0571(14) .0121(12) .0190(12) .0113(11)
O103 .0655(17) .0789(19) .0693(17) .0035(15) .0050(14) -.0130(15)

loop_
_atom_type_symbol
_atom_type_description
_atom_type_oxidation_number
_atom_type_number_in_cell
_atom_type_scat_dispersion_real
_atom_type_scat_dispersion_imag
_atom_type_scat_source
C ? 0 40 .002014 .002014 'Int Tables Vol IV Tables 2.2B and 2.3.1'
O ? 0 12 .007996 .005981 'Int Tables Vol IV Tables 2.2B and 2.3.1'
H ? 0 40 0 0 'Int Tables Vol IV Tables 2.2B and 2.3.1'
Fe ? 0 2 .301025 .844971 'Int Tables Vol IV Tables 2.2B and 2.3.1'
Cl ? 0 0 .132019 .158997 'Int Tables Vol IV Tables 2.2B and 2.3.1'
N ? 0 28 .004028 .002991 'Int Tables Vol IV Tables 2.2B and 2.3.1'

loop_
_diffrn_attenuator_code
_diffrn_attenuator_scale
? ?

loop_
_geom_angle_atom_site_label_1
_geom_angle_atom_site_label_2
_geom_angle_atom_site_label_3
_geom_angle_site_symmetry_1
_geom_angle_site_symmetry_2
_geom_angle_site_symmetry_3
_geom_angle
_geom_angle_publ_flag
N11 Fe N21 . . . 87.16(9) ?
N11 Fe N31 . . . 87.87(10) ?
N11 Fe N11 . . '3 677' 180.0000 ?
N11 Fe N21 . . '3 677' 92.84(9) ?
N11 Fe N31 . . '3 677' 92.13(10) ?
N21 Fe N31 . . . 87.61(9) ?
N21 Fe N11 . . '3 677' 92.84(9) ?
N21 Fe N21 . . '3 677' 180.0000 ?
N21 Fe N31 . . '3 677' 92.39(9) ?
N31 Fe N11 . . '3 677' 92.13(10) ?
N31 Fe N21 . . '3 677' 92.39(9) ?
N31 Fe N31 . . '3 677' 180.0000 ?
N11 Fe N21 '3 677' . '3 677' 87.16(9) ?
N11 Fe N31 '3 677' . '3 677' 87.87(10) ?
N21 Fe N31 '3 677' . '3 677' 87.61(9) ?
Fe N11 N15 . . . 118.16(18) ?
Fe N11 C12 . . . 136.54(19) ?
N15 N11 C12 . . . 105.1(2) ?
N11 N15 C1 . . . 118.1(2) ?
N11 N15 C14 . . . 111.6(2) ?
C1 N15 C14 . . . 130.1(2) ?
Fe N21 N25 . . . 118.14(15) ?
Fe N21 C22 . . . 137.3(2) ?
N25 N21 C22 . . . 104.6(2) ?
N21 N25 C1 . . . 118.1(2) ?
N21 N25 C24 . . . 111.3(2) ?
C1 N25 C24 . . . 130.5(2) ?
Fe N31 N35 . . . 118.31(18) ?
Fe N31 C32 . . . 137.01(19) ?
N35 N31 C32 . . . 104.7(2) ?
N31 N35 C1 . . . 118.4(2) ?
N31 N35 C34 . . . 112.2(2) ?
C1 N35 C34 . . . 129.4(2) ?
N15 C1 N25 . . . 108.8(2) ?
N15 C1 N35 . . . 109.7(2) ?
N15 C1 H1 . . . 110.5(16) ?
N25 C1 N35 . . . 110.0(2) ?
N25 C1 H1 . . . 108.0(13) ?
N35 C1 H1 . . . 109.9(15) ?
N11 C12 C13 . . . 110.2(3) ?
N11 C12 H12 . . . 116.3(19) ?
C13 C12 H12 . . . 133.3(19) ?
C12 C13 C14 . . . 106.6(3) ?
C12 C13 H13 . . . 131(2) ?
C14 C13 H13 . . . 122(2) ?
N15 C14 C13 . . . 106.4(3) ?
N15 C14 H14 . . . 118.8(18) ?
C13 C14 H14 . . . 134.9(18) ?
N21 C22 C23 . . . 111.1(3) ?
N21 C22 H22 . . . 120.8(15) ?
C23 C22 H22 . . . 128.0(15) ?
C22 C23 C24 . . . 106.0(3) ?
C22 C23 H23 . . . 125(2) ?
C24 C23 H23 . . . 129(2) ?
N25 C24 C23 . . . 107.0(3) ?
N25 C24 H24 . . . 119.3(19) ?
C23 C24 H24 . . . 133.8(19) ?
N31 C32 C33 . . . 110.5(3) ?
N31 C32 H32 . . . 116.6(18) ?
C33 C32 H32 . . . 132.8(18) ?
C32 C33 C34 . . . 106.0(3) ?
C32 C33 H33 . . . 128(2) ?
C34 C33 H33 . . . 126(2) ?
N35 C34 C33 . . . 106.6(3) ?
N35 C34 H34 . . . 118.4(18) ?
C33 C34 H34 . . . 135.0(18) ?
O101 N100 O102 . . . 119.7(3) ?
O101 N100 O103 . . . 119.5(3) ?
O102 N100 O103 . . . 120.8(3) ?

loop_
_geom_bond_atom_site_label_1
_geom_bond_atom_site_label_2
_geom_bond_site_symmetry_1
_geom_bond_site_symmetry_2
_geom_bond_distance
_geom_bond_publ_flag
Fe N11 . . 1.963(2) ?
Fe N21 . . 1.956(2) ?
Fe N31 . . 1.957(2) ?
Fe N11 . '3 677' 1.963(2) ?
Fe N21 . '3 677' 1.956(2) ?
Fe N31 . '3 677' 1.957(2) ?
N11 N15 . . 1.358(3) ?
N11 C12 . . 1.335(4) ?
N15 C1 . . 1.445(4) ?
N15 C14 . . 1.355(4) ?
N21 N25 . . 1.363(3) ?
N21 C22 . . 1.324(4) ?
N25 C1 . . 1.440(3) ?
N25 C24 . . 1.344(3) ?
N31 N35 . . 1.355(3) ?
N31 C32 . . 1.332(4) ?
N35 C1 . . 1.434(4) ?
N35 C34 . . 1.345(4) ?
C1 H1 . . .96(2) ?
C12 C13 . . 1.394(5) ?
C12 H12 . . .99(3) ?
C13 C14 . . 1.357(5) ?
C13 H13 . . .89(4) ?
C14 H14 . . .97(3) ?
C22 C23 . . 1.386(4) ?
C22 H22 . . .89(3) ?
C23 C24 . . 1.350(5) ?
C23 H23 . . .87(3) ?
C24 H24 . . .87(3) ?
C32 C33 . . 1.399(4) ?
C32 H32 . . .97(3) ?
C33 C34 . . 1.357(5) ?
C33 H33 . . .92(4) ?
C34 H34 . . .96(3) ?
N100 O101 . . 1.248(4) ?
N100 O102 . . 1.228(3) ?
N100 O103 . . 1.240(3) ?

loop_
_geom_contact_atom_site_label_1
_geom_contact_atom_site_label_2
_geom_contact_distance
_geom_contact_site_symmetry_1
_geom_contact_site_symmetry_2
_geom_contact_publ_flag
Fe N15 2.866(2) . . ?
Fe N15 2.866(2) . '3 677' ?
Fe N25 2.864(2) . '3 677' ?
Fe N25 2.864(2) . . ?
Fe N35 2.860(2) . . ?
Fe N35 2.860(2) . '3 677' ?
Fe C1 3.000(3) . '3 677' ?
Fe C1 3.000(3) . . ?
Fe C12 3.072(3) . '3 677' ?
Fe C12 3.072(3) . . ?
Fe C22 3.063(3) . '3 677' ?
Fe C22 3.063(3) . . ?
Fe C32 3.068(3) . . ?
Fe C32 3.068(3) . '3 677' ?
N11 N21 2.702(3) . . ?
N11 N21 2.839(3) . '3 677' ?
N11 N25 2.869(3) . . ?
N11 N31 2.823(3) . '3 677' ?
N11 N31 2.719(4) . . ?
N11 N35 2.860(3) . . ?
N11 C1 2.404(4) . . ?
N11 C13 2.239(4) . . ?
N11 C14 2.245(4) . . ?
N11 H12 1.98(3) . . ?
N15 N21 2.855(3) . . ?
N15 N25 2.346(3) . . ?
N15 N31 2.881(4) . . ?
N15 N35 2.354(4) . . ?
N15 C12 2.138(4) . . ?
N15 C13 2.171(4) . . ?
N15 H1 1.99(2) . . ?
N15 H14 2.01(3) . . ?
N21 N31 2.708(3) . . ?
N21 N31 2.824(3) . '3 677' ?
N21 N35 2.879(3) . . ?
N21 C1 2.405(3) . . ?
N21 C23 2.234(4) . . ?
N21 C24 2.236(4) . . ?
N21 H22 1.94(3) . . ?
N25 N31 2.856(3) . . ?
N25 N35 2.354(3) . . ?
N25 C22 2.125(4) . . ?
N25 C23 2.165(4) . . ?
N25 H1 1.96(2) . . ?
N25 H24 1.93(3) . . ?
N31 C1 2.395(4) . . ?
N31 C33 2.244(4) . . ?
N31 C34 2.241(4) . . ?
N31 H32 1.97(3) . . ?
N35 C32 2.127(4) . . ?
N35 C33 2.166(5) . . ?
N35 H1 1.98(2) . . ?
N35 H34 1.99(3) . . ?
C1 C14 2.540(5) . . ?
C1 C24 2.529(4) . . ?
C1 C34 2.512(5) . . ?
C12 C14 2.206(4) . . ?
C12 H13 2.10(3) . . ?
C13 H12 2.19(3) . . ?
C13 H14 2.15(3) . . ?
C14 H13 1.98(3) . . ?
C22 C24 2.185(5) . . ?
C22 H23 2.01(3) . . ?
C23 H22 2.06(3) . . ?
C23 H24 2.05(3) . . ?
C24 H23 2.02(3) . . ?
C32 C34 2.201(4) . . ?
C32 H33 2.09(3) . . ?
C33 H32 2.17(3) . . ?
C33 H34 2.14(3) . . ?
C34 H33 2.04(4) . . ?
O101 O102 2.141(4) . . ?
O101 O103 2.149(4) . . ?
O101 H1 2.20(2) . . ?
O101 H33 2.32(4) . '1 655' ?
O102 O103 2.146(3) . . ?
O103 H34 2.35(3) . . ?

loop_
_geom_hbond_atom_site_label_D
_geom_hbond_atom_site_label_H
_geom_hbond_atom_site_label_A
_geom_hbond_site_symmetry_D
_geom_hbond_site_symmetry_H
_geom_hbond_site_symmetry_A
_geom_hbond_distance_DH
_geom_hbond_distance_HA
_geom_hbond_distance_DA
_geom_hbond_angle_DHA
_geom_hbond_publ_flag
? ? ? ? ? ? ? ? ? ? ?

loop_
_geom_torsion_atom_site_label_1
_geom_torsion_atom_site_label_2
_geom_torsion_atom_site_label_3
_geom_torsion_atom_site_label_4
_geom_torsion_site_symmetry_1
_geom_torsion_site_symmetry_2
_geom_torsion_site_symmetry_3
_geom_torsion_site_symmetry_4
_geom_torsion
_geom_torsion_publ_flag
? ? ? ? ? ? ? ? ? ?
